data_7134966
loop_
_publ_author_name
'Szathm&#xe1;ri, Bal&#xe1;zs'
'Holczbauer, Tam&#xe1;s'
'Balterer, Bence'
'Domj&#xe1;n, Attila'
'Volk, Bal&#xe1;zs'
'Kov&#xe1;cs, Ilona'
'Kelemen, Zsolt'

_publ_section_title
;
 Synthesis and characterization of the first neutral hexacoordinated
 silole complexes.
;
_journal_issue 82
_journal_name_full 'Chemical communications (Cambridge, England)'
_journal_page_first 16042
_journal_page_last 16045
_journal_paper_doi 10.1039/d5cc04234h
_journal_volume 61
_journal_year 2025
_chemical_formula_moiety 'C27 H34 O2 Si3'
_chemical_formula_sum 'C27 H34 O2 Si3'
_chemical_formula_weight 474.81
_space_group_crystal_system monoclinic
_space_group_IT_number 14
_space_group_name_Hall '-P 2ybc'
_space_group_name_H-M_alt 'P 1 21/c 1'
_atom_sites_solution_hydrogens mixed
_atom_sites_solution_primary direct
_atom_sites_solution_secondary direct
_audit_creation_date 2025-06-04
_audit_creation_method
;
Olex2 1.5
(compiled 2025.05.31 svn.r86d253d1 for OlexSys, GUI svn.r7254)
;
_audit_update_record
;
2025-07-15 deposited with the CCDC.	2025-09-09 downloaded from the CCDC.
;
_cell_angle_alpha 90
_cell_angle_beta 91.290(6)
_cell_angle_gamma 90
_cell_formula_units_Z 4
_cell_length_a 10.8977(2)
_cell_length_b 18.3039(4)
_cell_length_c 13.5149(3)
_cell_measurement_reflns_used 61036
_cell_measurement_temperature 121(2)
_cell_measurement_theta_max 68.28
_cell_measurement_theta_min 3.27
_cell_volume 2695.14(10)
_computing_cell_refinement 'Crystal Clear V.1.4.1 (Rigaku/MSC, 2007)'
_computing_data_collection 'Crystal Clear V.1.4.1 (Rigaku/MSC, 2007)'
_computing_data_reduction 'Crystal Clear V.1.4.1 (Rigaku/MSC, 2007)'
_computing_molecular_graphics 'Olex2 1.5 (Dolomanov et al., 2009)'
_computing_publication_material 'Olex2 1.5 (Dolomanov et al., 2009)'
_computing_structure_refinement 'SHELXL 2018/3 (Sheldrick, 2015)'
_computing_structure_solution 'SHELXS-97 (Sheldrick, 2008)'
_diffrn_ambient_temperature 121.15
_diffrn_detector_area_resol_mean 10.0000
_diffrn_measured_fraction_theta_full 0.996
_diffrn_measured_fraction_theta_max 0.996
_diffrn_measurement_device_type 'Rigaku RAXIS-RAPID II'
_diffrn_measurement_method dtprofit.ref
_diffrn_radiation_type CuK\a
_diffrn_radiation_wavelength 1.54187
_diffrn_reflns_av_R_equivalents 0.0387
_diffrn_reflns_av_unetI/netI 0.0171
_diffrn_reflns_Laue_measured_fraction_full 0.996
_diffrn_reflns_Laue_measured_fraction_max 0.996
_diffrn_reflns_limit_h_max 13
_diffrn_reflns_limit_h_min -13
_diffrn_reflns_limit_k_max 22
_diffrn_reflns_limit_k_min -21
_diffrn_reflns_limit_l_max 16
_diffrn_reflns_limit_l_min -16
_diffrn_reflns_number 64999
_diffrn_reflns_point_group_measured_fraction_full 0.996
_diffrn_reflns_point_group_measured_fraction_max 0.996
_diffrn_reflns_theta_full 67.687
_diffrn_reflns_theta_max 68.231
_diffrn_reflns_theta_min 4.058
_exptl_absorpt_coefficient_mu 1.776
_exptl_absorpt_correction_T_max 0.958335
_exptl_absorpt_correction_T_min 0.931373
_exptl_absorpt_correction_type numerical
_exptl_absorpt_process_details
;
 T.Higashi, Numerical Absorption Correction, NUMABS, 2002
;
_exptl_crystal_colour yellow
_exptl_crystal_density_diffrn 1.170
_exptl_crystal_density_method 'not measured'
_exptl_crystal_description chunk
_exptl_crystal_F_000 1016
_exptl_crystal_size_max 0.6
_exptl_crystal_size_mid 0.5
_exptl_crystal_size_min 0.5
_refine_diff_density_max 0.267
_refine_diff_density_min -0.226
_refine_diff_density_rms 0.042
_refine_ls_extinction_method none
_refine_ls_goodness_of_fit_ref 1.278
_refine_ls_hydrogen_treatment mixed
_refine_ls_matrix_type full
_refine_ls_number_parameters 308
_refine_ls_number_reflns 4912
_refine_ls_number_restraints 0
_refine_ls_restrained_S_all 1.278
_refine_ls_R_factor_all 0.0474
_refine_ls_R_factor_gt 0.0468
_refine_ls_shift/su_max 0.001
_refine_ls_shift/su_mean 0.000
_refine_ls_structure_factor_coef Fsqd
_refine_ls_weighting_details 'w=1/[\s^2^(Fo^2^)+(0.0270P)^2^+1.9784P] where P=(Fo^2^+2Fc^2^)/3'
_refine_ls_weighting_scheme calc
_refine_ls_wR_factor_gt 0.1022
_refine_ls_wR_factor_ref 0.1025
_reflns_Friedel_coverage 0.000
_reflns_number_gt 4874
_reflns_number_total 4912
_reflns_threshold_expression 'I > 2\s(I)'
_cod_data_source_file d5cc04234h3.cif
_cod_data_source_block kfo287
_cod_depositor_comments 'Adding full bibliography for 7134962--7134969.cif.'
_cod_database_code 7134966
_shelx_shelxl_version_number 2018/3
_shelx_space_group_comment
;
The symmetry employed for this shelxl refinement is uniquely defined
by the following loop, which should always be used as a source of
symmetry information in preference to the above space-group names.
They are only intended as comments.
;
_shelx_estimated_absorpt_t_max 0.470
_shelx_estimated_absorpt_t_min 0.415
_olex2_refinement_description
;
1. Fixed Uiso
 At 1.5 times of:
  All C(H) groups
 At 1.3 times of:
  {H9A,H9B,H9C} of C9
 At 1.4 times of:
  {H10A,H10B,H10C} of C10, {H27A,H27B,H27C} of C27, {H11A,H11B,H11C} of C11,
  {H25A,H25B,H25C} of C25, {H12A,H12B,H12C} of C12, {H26A,H26B,H26C} of C26
2.a Aromatic/amide H refined with riding coordinates:
 C14(H14), C15(H15), C16(H16), C17(H17), C18(H18), C20(H20), C21(H21),
 C22(H22), C23(H23), C24(H24)
2.b Idealised Me refined as rotating group:
 C9(H9A,H9B,H9C), C10(H10A,H10B,H10C), C11(H11A,H11B,H11C), C12(H12A,H12B,
 H12C), C25(H25A,H25B,H25C), C26(H26A,H26B,H26C), C27(H27A,H27B,H27C)
;
_olex2_submission_special_instructions 'No special instructions were received'

loop_
_space_group_symop_operation_xyz
'x, y, z'
'-x, y+1/2, -z+1/2'
'-x, -y, -z'
'x, -y-1/2, z-1/2'

loop_
_atom_site_label
_atom_site_type_symbol
_atom_site_fract_x
_atom_site_fract_y
_atom_site_fract_z
_atom_site_U_iso_or_equiv
_atom_site_adp_type
_atom_site_occupancy
_atom_site_site_symmetry_order
_atom_site_calc_flag
_atom_site_refinement_flags_posn
_atom_site_refinement_flags_adp
_atom_site_refinement_flags_occupancy
_atom_site_disorder_assembly
_atom_site_disorder_group
Si1 Si 0.05674(5) 0.11580(3) 0.33679(4) 0.02380(14) Uani 1 1 d . . . . .
Si2 Si 0.12189(5) -0.02431(3) 0.19327(4) 0.03081(15) Uani 1 1 d . . . . .
Si3 Si 0.14791(5) 0.24573(3) 0.49343(4) 0.03011(15) Uani 1 1 d . . . . .
O1 O -0.03686(12) 0.16362(8) 0.26494(11) 0.0319(3) Uani 1 1 d . . . . .
O2 O -0.03211(12) 0.06996(8) 0.41126(11) 0.0320(3) Uani 1 1 d . . . . .
C1 C 0.16571(18) 0.05757(11) 0.26849(14) 0.0255(4) Uani 1 1 d . . . . .
C2 C 0.27784(17) 0.08432(11) 0.29276(14) 0.0233(4) Uani 1 1 d . . . . .
C3 C 0.28286(17) 0.14831(11) 0.36496(14) 0.0231(4) Uani 1 1 d . . . . .
C4 C 0.17502(17) 0.17247(11) 0.40068(14) 0.0252(4) Uani 1 1 d . . . . .
C5 C -0.2273(2) 0.19978(17) 0.1955(2) 0.0463(7) Uani 1 1 d . . . . .
C6 C -0.16343(18) 0.15711(13) 0.26464(15) 0.0308(5) Uani 1 1 d . . . . .
C7 C -0.21837(18) 0.10885(12) 0.33044(15) 0.0290(5) Uani 1 1 d . . . . .
C8 C -0.15819(18) 0.06608(12) 0.40018(16) 0.0300(5) Uani 1 1 d . . . . .
C9 C -0.2158(2) 0.01593(15) 0.46385(18) 0.0425(6) Uani 1 1 d . . . . .
H9A H -0.305135 0.020877 0.456663 0.055 Uiso 1 1 calc R U . . .
H9B H -0.190581 0.026130 0.532519 0.055 Uiso 1 1 calc R U . . .
H9C H -0.191718 -0.033940 0.446464 0.055 Uiso 1 1 calc R U . . .
C10 C -0.0330(2) -0.00505(17) 0.1390(2) 0.0543(8) Uani 1 1 d . . . . .
H10A H -0.029999 0.039700 0.099339 0.076 Uiso 1 1 calc R U . . .
H10B H -0.091566 0.001285 0.192303 0.076 Uiso 1 1 calc R U . . .
H10C H -0.059038 -0.045993 0.096800 0.076 Uiso 1 1 calc R U . . .
C11 C 0.1124(3) -0.10295(16) 0.2803(2) 0.0668(9) Uani 1 1 d . . . . .
H11A H 0.059534 -0.089961 0.335278 0.094 Uiso 1 1 calc R U . . .
H11B H 0.194747 -0.114872 0.306077 0.094 Uiso 1 1 calc R U . . .
H11C H 0.077944 -0.145371 0.245226 0.094 Uiso 1 1 calc R U . . .
C12 C 0.2292(2) -0.04641(13) 0.09256(17) 0.0379(5) Uani 1 1 d . . . . .
H12A H 0.196972 -0.087870 0.054125 0.053 Uiso 1 1 calc R U . . .
H12B H 0.309692 -0.059118 0.121350 0.053 Uiso 1 1 calc R U . . .
H12C H 0.237351 -0.003914 0.049109 0.053 Uiso 1 1 calc R U . . .
C13 C 0.39449(18) 0.05343(11) 0.25464(15) 0.0268(4) Uani 1 1 d . . . . .
C14 C 0.4455(2) -0.00907(13) 0.29604(18) 0.0382(5) Uani 1 1 d . . . . .
H14 H 0.410230 -0.030217 0.352939 0.057 Uiso 1 1 calc R U . . .
C15 C 0.5483(2) -0.04107(16) 0.2547(2) 0.0525(7) Uani 1 1 d . . . . .
H15 H 0.583216 -0.083760 0.283716 0.079 Uiso 1 1 calc R U . . .
C16 C 0.5996(2) -0.01086(17) 0.1716(2) 0.0553(8) Uani 1 1 d . . . . .
H16 H 0.668557 -0.033356 0.142562 0.083 Uiso 1 1 calc R U . . .
C17 C 0.5509(2) 0.05131(17) 0.1314(2) 0.0528(7) Uani 1 1 d . . . . .
H17 H 0.586643 0.072231 0.074508 0.079 Uiso 1 1 calc R U . . .
C18 C 0.4496(2) 0.08425(14) 0.17293(17) 0.0392(5) Uani 1 1 d . . . . .
H18 H 0.417713 0.128220 0.145257 0.059 Uiso 1 1 calc R U . . .
C19 C 0.40403(17) 0.18077(11) 0.39455(14) 0.0252(4) Uani 1 1 d . . . . .
C20 C 0.4647(2) 0.15866(14) 0.48035(18) 0.0416(6) Uani 1 1 d . . . . .
H20 H 0.432606 0.119503 0.517983 0.062 Uiso 1 1 calc R U . . .
C21 C 0.5721(2) 0.19312(16) 0.5121(2) 0.0535(7) Uani 1 1 d . . . . .
H21 H 0.612459 0.177662 0.571486 0.080 Uiso 1 1 calc R U . . .
C22 C 0.6200(2) 0.24905(15) 0.4585(2) 0.0469(6) Uani 1 1 d . . . . .
H22 H 0.693025 0.272817 0.480761 0.070 Uiso 1 1 calc R U . . .
C23 C 0.5621(2) 0.27076(15) 0.3722(2) 0.0477(6) Uani 1 1 d . . . . .
H23 H 0.595652 0.309402 0.334421 0.072 Uiso 1 1 calc R U . . .
C24 C 0.4550(2) 0.23660(14) 0.33980(18) 0.0389(5) Uani 1 1 d . . . . .
H24 H 0.416262 0.251607 0.279511 0.058 Uiso 1 1 calc R U . . .
C25 C 0.1894(3) 0.21284(18) 0.61986(19) 0.0592(8) Uani 1 1 d . . . . .
H25A H 0.163156 0.248844 0.668723 0.083 Uiso 1 1 calc R U . . .
H25B H 0.278461 0.206178 0.625624 0.083 Uiso 1 1 calc R U . . .
H25C H 0.148321 0.166143 0.631939 0.083 Uiso 1 1 calc R U . . .
C26 C 0.2349(3) 0.33062(14) 0.4664(2) 0.0579(8) Uani 1 1 d . . . . .
H26A H 0.210187 0.369391 0.511838 0.081 Uiso 1 1 calc R U . . .
H26B H 0.217294 0.345893 0.398055 0.081 Uiso 1 1 calc R U . . .
H26C H 0.323037 0.321301 0.475112 0.081 Uiso 1 1 calc R U . . .
C27 C -0.0194(2) 0.26671(16) 0.4857(2) 0.0497(7) Uani 1 1 d . . . . .
H27A H -0.066388 0.222493 0.500270 0.070 Uiso 1 1 calc R U . . .
H27B H -0.041130 0.283856 0.418873 0.070 Uiso 1 1 calc R U . . .
H27C H -0.038682 0.304806 0.533864 0.070 Uiso 1 1 calc R U . . .
H5A H -0.190(3) 0.2351(18) 0.168(2) 0.064(10) Uiso 1 1 d . . . . .
H5B H -0.311(3) 0.1981(15) 0.200(2) 0.051(8) Uiso 1 1 d . . . . .
H7 H -0.303(2) 0.1054(13) 0.3280(17) 0.034(6) Uiso 1 1 d . . . . .

loop_
_atom_site_aniso_label
_atom_site_aniso_U_11
_atom_site_aniso_U_22
_atom_site_aniso_U_33
_atom_site_aniso_U_23
_atom_site_aniso_U_13
_atom_site_aniso_U_12
Si1 0.0186(3) 0.0263(3) 0.0265(3) 0.0003(2) -0.0006(2) -0.0009(2)
Si2 0.0313(3) 0.0290(3) 0.0320(3) -0.0065(2) -0.0022(2) -0.0046(2)
Si3 0.0282(3) 0.0291(3) 0.0330(3) -0.0077(2) 0.0013(2) 0.0034(2)
O1 0.0210(7) 0.0391(9) 0.0356(8) 0.0114(7) 0.0005(6) -0.0008(6)
O2 0.0216(7) 0.0389(9) 0.0354(8) 0.0121(7) -0.0014(6) -0.0013(6)
C1 0.0245(10) 0.0264(11) 0.0256(10) -0.0005(8) -0.0004(8) -0.0007(8)
C2 0.0241(10) 0.0234(10) 0.0223(9) 0.0013(8) 0.0004(7) 0.0003(8)
C3 0.0226(9) 0.0226(10) 0.0240(9) 0.0013(8) 0.0001(7) -0.0014(8)
C4 0.0214(9) 0.0256(10) 0.0286(10) 0.0010(8) 0.0010(8) -0.0011(8)
C5 0.0288(13) 0.0602(18) 0.0498(15) 0.0236(13) 0.0015(11) 0.0065(12)
C6 0.0211(10) 0.0402(13) 0.0309(11) -0.0033(9) -0.0019(8) 0.0040(9)
C7 0.0191(10) 0.0369(12) 0.0309(11) 0.0002(9) 0.0002(8) -0.0020(8)
C8 0.0206(10) 0.0345(12) 0.0350(11) -0.0045(9) 0.0018(8) -0.0026(8)
C9 0.0319(12) 0.0522(16) 0.0433(13) 0.0163(12) 0.0011(10) -0.0065(11)
C10 0.0304(13) 0.076(2) 0.0558(16) -0.0331(15) -0.0085(11) -0.0008(12)
C11 0.105(3) 0.0400(16) 0.0549(17) -0.0016(13) -0.0026(17) -0.0280(17)
C12 0.0369(12) 0.0365(13) 0.0400(12) -0.0138(10) -0.0035(10) 0.0048(10)
C13 0.0220(10) 0.0293(11) 0.0290(10) -0.0075(8) -0.0010(8) -0.0003(8)
C14 0.0346(12) 0.0397(13) 0.0401(12) -0.0014(10) -0.0027(10) 0.0091(10)
C15 0.0399(14) 0.0496(17) 0.0676(18) -0.0177(14) -0.0098(13) 0.0185(12)
C16 0.0284(12) 0.069(2) 0.0690(19) -0.0343(16) 0.0082(12) 0.0059(13)
C17 0.0391(14) 0.0672(19) 0.0529(16) -0.0169(14) 0.0201(12) -0.0069(13)
C18 0.0350(12) 0.0428(14) 0.0401(13) -0.0033(10) 0.0095(10) -0.0018(10)
C19 0.0208(9) 0.0256(11) 0.0291(10) -0.0056(8) 0.0002(8) 0.0013(8)
C20 0.0384(13) 0.0418(14) 0.0440(13) 0.0048(11) -0.0109(10) -0.0052(11)
C21 0.0411(14) 0.0608(18) 0.0575(16) 0.0004(14) -0.0228(12) -0.0041(13)
C22 0.0260(12) 0.0514(16) 0.0629(16) -0.0167(13) -0.0086(11) -0.0090(11)
C23 0.0356(13) 0.0478(16) 0.0598(16) -0.0017(13) 0.0049(11) -0.0153(11)
C24 0.0318(12) 0.0446(14) 0.0403(13) 0.0024(11) -0.0028(9) -0.0096(10)
C25 0.076(2) 0.068(2) 0.0340(13) -0.0109(13) -0.0028(13) 0.0187(16)
C26 0.0558(17) 0.0336(14) 0.085(2) -0.0169(14) 0.0126(15) -0.0049(12)
C27 0.0331(13) 0.0566(17) 0.0596(16) -0.0174(13) 0.0059(11) 0.0119(12)

loop_
_atom_type_symbol
_atom_type_description
_atom_type_scat_dispersion_real
_atom_type_scat_dispersion_imag
_atom_type_scat_source
C C 0.0181 0.0091 'International Tables Vol C Tables 4.2.6.8 and 6.1.1.4'
H H 0.0000 0.0000 'International Tables Vol C Tables 4.2.6.8 and 6.1.1.4'
O O 0.0492 0.0322 'International Tables Vol C Tables 4.2.6.8 and 6.1.1.4'
Si Si 0.2541 0.3302 'International Tables Vol C Tables 4.2.6.8 and 6.1.1.4'

loop_
_geom_angle_atom_site_label_1
_geom_angle_atom_site_label_2
_geom_angle_atom_site_label_3
_geom_angle
_geom_angle_site_symmetry_1
_geom_angle_site_symmetry_3
_geom_angle_publ_flag
O1 Si1 C1 114.02(8) . . ?
O1 Si1 C4 113.14(9) . . ?
O2 Si1 O1 105.50(7) . . ?
O2 Si1 C1 113.82(9) . . ?
O2 Si1 C4 114.45(8) . . ?
C4 Si1 C1 96.15(9) . . ?
C10 Si2 C1 106.35(11) . . ?
C10 Si2 C11 109.43(15) . . ?
C11 Si2 C1 107.08(11) . . ?
C12 Si2 C1 114.59(10) . . ?
C12 Si2 C10 109.44(11) . . ?
C12 Si2 C11 109.80(14) . . ?
C4 Si3 C27 106.27(11) . . ?
C25 Si3 C4 110.28(11) . . ?
C25 Si3 C26 109.67(15) . . ?
C25 Si3 C27 109.61(14) . . ?
C26 Si3 C4 112.31(11) . . ?
C26 Si3 C27 108.60(14) . . ?
C6 O1 Si1 124.10(13) . . ?
C8 O2 Si1 123.97(13) . . ?
Si1 C1 Si2 124.95(11) . . ?
C2 C1 Si1 104.86(14) . . ?
C2 C1 Si2 129.98(16) . . ?
C1 C2 C3 116.97(17) . . ?
C1 C2 C13 123.48(18) . . ?
C13 C2 C3 119.54(16) . . ?
C4 C3 C2 117.38(17) . . ?
C4 C3 C19 122.90(18) . . ?
C19 C3 C2 119.71(16) . . ?
Si1 C4 Si3 126.66(11) . . ?
C3 C4 Si1 104.54(14) . . ?
C3 C4 Si3 128.80(15) . . ?
C6 C5 H5A 119(2) . . ?
C6 C5 H5B 114.7(17) . . ?
H5A C5 H5B 123(3) . . ?
O1 C6 C5 115.9(2) . . ?
O1 C6 C7 119.58(18) . . ?
C5 C6 C7 124.5(2) . . ?
C6 C7 H7 117.5(15) . . ?
C8 C7 C6 126.12(19) . . ?
C8 C7 H7 116.3(15) . . ?
O2 C8 C9 114.95(19) . . ?
C7 C8 O2 120.10(19) . . ?
C7 C8 C9 124.95(19) . . ?
C8 C9 H9A 109.5 . . ?
C8 C9 H9B 109.5 . . ?
C8 C9 H9C 109.5 . . ?
H9A C9 H9B 109.5 . . ?
H9A C9 H9C 109.5 . . ?
H9B C9 H9C 109.5 . . ?
Si2 C10 H10A 109.5 . . ?
Si2 C10 H10B 109.5 . . ?
Si2 C10 H10C 109.5 . . ?
H10A C10 H10B 109.5 . . ?
H10A C10 H10C 109.5 . . ?
H10B C10 H10C 109.5 . . ?
Si2 C11 H11A 109.5 . . ?
Si2 C11 H11B 109.5 . . ?
Si2 C11 H11C 109.5 . . ?
H11A C11 H11B 109.5 . . ?
H11A C11 H11C 109.5 . . ?
H11B C11 H11C 109.5 . . ?
Si2 C12 H12A 109.5 . . ?
Si2 C12 H12B 109.5 . . ?
Si2 C12 H12C 109.5 . . ?
H12A C12 H12B 109.5 . . ?
H12A C12 H12C 109.5 . . ?
H12B C12 H12C 109.5 . . ?
C14 C13 C2 120.71(19) . . ?
C14 C13 C18 118.7(2) . . ?
C18 C13 C2 120.49(19) . . ?
C13 C14 H14 119.8 . . ?
C13 C14 C15 120.3(2) . . ?
C15 C14 H14 119.8 . . ?
C14 C15 H15 119.9 . . ?
C16 C15 C14 120.1(3) . . ?
C16 C15 H15 119.9 . . ?
C15 C16 H16 120.1 . . ?
C17 C16 C15 119.9(2) . . ?
C17 C16 H16 120.1 . . ?
C16 C17 H17 119.8 . . ?
C16 C17 C18 120.5(3) . . ?
C18 C17 H17 119.8 . . ?
C13 C18 H18 119.7 . . ?
C17 C18 C13 120.5(2) . . ?
C17 C18 H18 119.7 . . ?
C20 C19 C3 120.74(19) . . ?
C20 C19 C24 118.3(2) . . ?
C24 C19 C3 120.87(18) . . ?
C19 C20 H20 119.7 . . ?
C19 C20 C21 120.6(2) . . ?
C21 C20 H20 119.7 . . ?
C20 C21 H21 119.8 . . ?
C22 C21 C20 120.4(2) . . ?
C22 C21 H21 119.8 . . ?
C21 C22 H22 120.2 . . ?
C21 C22 C23 119.6(2) . . ?
C23 C22 H22 120.2 . . ?
C22 C23 H23 119.8 . . ?
C22 C23 C24 120.4(2) . . ?
C24 C23 H23 119.8 . . ?
C19 C24 C23 120.6(2) . . ?
C19 C24 H24 119.7 . . ?
C23 C24 H24 119.7 . . ?
Si3 C25 H25A 109.5 . . ?
Si3 C25 H25B 109.5 . . ?
Si3 C25 H25C 109.5 . . ?
H25A C25 H25B 109.5 . . ?
H25A C25 H25C 109.5 . . ?
H25B C25 H25C 109.5 . . ?
Si3 C26 H26A 109.5 . . ?
Si3 C26 H26B 109.5 . . ?
Si3 C26 H26C 109.5 . . ?
H26A C26 H26B 109.5 . . ?
H26A C26 H26C 109.5 . . ?
H26B C26 H26C 109.5 . . ?
Si3 C27 H27A 109.5 . . ?
Si3 C27 H27B 109.5 . . ?
Si3 C27 H27C 109.5 . . ?
H27A C27 H27B 109.5 . . ?
H27A C27 H27C 109.5 . . ?
H27B C27 H27C 109.5 . . ?

loop_
_geom_bond_atom_site_label_1
_geom_bond_atom_site_label_2
_geom_bond_distance
_geom_bond_site_symmetry_2
_geom_bond_publ_flag
Si1 O1 1.6447(15) . ?
Si1 O2 1.6427(14) . ?
Si1 C1 1.857(2) . ?
Si1 C4 1.853(2) . ?
Si2 C1 1.867(2) . ?
Si2 C10 1.859(2) . ?
Si2 C11 1.863(3) . ?
Si2 C12 1.859(2) . ?
Si3 C4 1.864(2) . ?
Si3 C25 1.858(3) . ?
Si3 C26 1.861(3) . ?
Si3 C27 1.864(2) . ?
O1 C6 1.384(2) . ?
O2 C8 1.381(2) . ?
C1 C2 1.350(3) . ?
C2 C3 1.525(3) . ?
C2 C13 1.493(3) . ?
C3 C4 1.355(3) . ?
C3 C19 1.494(3) . ?
C5 C6 1.392(3) . ?
C5 H5A 0.85(3) . ?
C5 H5B 0.92(3) . ?
C6 C7 1.398(3) . ?
C7 C8 1.380(3) . ?
C7 H7 0.93(2) . ?
C8 C9 1.415(3) . ?
C9 H9A 0.9800 . ?
C9 H9B 0.9800 . ?
C9 H9C 0.9800 . ?
C10 H10A 0.9800 . ?
C10 H10B 0.9800 . ?
C10 H10C 0.9800 . ?
C11 H11A 0.9800 . ?
C11 H11B 0.9800 . ?
C11 H11C 0.9800 . ?
C12 H12A 0.9800 . ?
C12 H12B 0.9800 . ?
C12 H12C 0.9800 . ?
C13 C14 1.385(3) . ?
C13 C18 1.389(3) . ?
C14 H14 0.9500 . ?
C14 C15 1.392(3) . ?
C15 H15 0.9500 . ?
C15 C16 1.381(4) . ?
C16 H16 0.9500 . ?
C16 C17 1.363(4) . ?
C17 H17 0.9500 . ?
C17 C18 1.388(3) . ?
C18 H18 0.9500 . ?
C19 C20 1.382(3) . ?
C19 C24 1.385(3) . ?
C20 H20 0.9500 . ?
C20 C21 1.389(3) . ?
C21 H21 0.9500 . ?
C21 C22 1.365(4) . ?
C22 H22 0.9500 . ?
C22 C23 1.372(4) . ?
C23 H23 0.9500 . ?
C23 C24 1.386(3) . ?
C24 H24 0.9500 . ?
C25 H25A 0.9800 . ?
C25 H25B 0.9800 . ?
C25 H25C 0.9800 . ?
C26 H26A 0.9800 . ?
C26 H26B 0.9800 . ?
C26 H26C 0.9800 . ?
C27 H27A 0.9800 . ?
C27 H27B 0.9800 . ?
C27 H27C 0.9800 . ?

loop_
_geom_torsion_atom_site_label_1
_geom_torsion_atom_site_label_2
_geom_torsion_atom_site_label_3
_geom_torsion_atom_site_label_4
_geom_torsion
_geom_torsion_site_symmetry_1
_geom_torsion_site_symmetry_2
_geom_torsion_site_symmetry_3
_geom_torsion_site_symmetry_4
_geom_torsion_publ_flag
Si1 O1 C6 C5 -177.18(18) . . . . ?
Si1 O1 C6 C7 1.8(3) . . . . ?
Si1 O2 C8 C7 -7.8(3) . . . . ?
Si1 O2 C8 C9 171.76(17) . . . . ?
Si1 C1 C2 C3 1.1(2) . . . . ?
Si1 C1 C2 C13 179.67(16) . . . . ?
Si2 C1 C2 C3 -173.71(14) . . . . ?
Si2 C1 C2 C13 4.8(3) . . . . ?
O1 Si1 O2 C8 9.38(18) . . . . ?
O1 Si1 C1 Si2 -68.44(15) . . . . ?
O1 Si1 C1 C2 116.36(14) . . . . ?
O1 Si1 C4 Si3 63.77(15) . . . . ?
O1 Si1 C4 C3 -116.42(14) . . . . ?
O1 C6 C7 C8 1.4(3) . . . . ?
O2 Si1 O1 C6 -6.40(18) . . . . ?
O2 Si1 C1 Si2 52.66(15) . . . . ?
O2 Si1 C1 C2 -122.54(14) . . . . ?
O2 Si1 C4 Si3 -57.13(16) . . . . ?
O2 Si1 C4 C3 122.68(14) . . . . ?
C1 Si1 O1 C6 119.22(17) . . . . ?
C1 Si1 O2 C8 -116.36(17) . . . . ?
C1 Si1 C4 Si3 -176.81(13) . . . . ?
C1 Si1 C4 C3 3.00(15) . . . . ?
C1 C2 C3 C4 1.3(3) . . . . ?
C1 C2 C3 C19 -179.70(18) . . . . ?
C1 C2 C13 C14 -79.6(3) . . . . ?
C1 C2 C13 C18 96.4(3) . . . . ?
C2 C3 C4 Si1 -2.9(2) . . . . ?
C2 C3 C4 Si3 176.92(14) . . . . ?
C2 C3 C19 C20 -95.2(2) . . . . ?
C2 C3 C19 C24 88.4(2) . . . . ?
C2 C13 C14 C15 174.4(2) . . . . ?
C2 C13 C18 C17 -173.5(2) . . . . ?
C3 C2 C13 C14 98.9(2) . . . . ?
C3 C2 C13 C18 -85.2(2) . . . . ?
C3 C19 C20 C21 -174.6(2) . . . . ?
C3 C19 C24 C23 174.4(2) . . . . ?
C4 Si1 O1 C6 -132.24(16) . . . . ?
C4 Si1 O2 C8 134.41(16) . . . . ?
C4 Si1 C1 Si2 172.83(13) . . . . ?
C4 Si1 C1 C2 -2.37(15) . . . . ?
C4 C3 C19 C20 83.7(3) . . . . ?
C4 C3 C19 C24 -92.6(3) . . . . ?
C5 C6 C7 C8 -179.6(2) . . . . ?
C6 C7 C8 O2 1.6(3) . . . . ?
C6 C7 C8 C9 -177.9(2) . . . . ?
C10 Si2 C1 Si1 33.06(17) . . . . ?
C10 Si2 C1 C2 -153.0(2) . . . . ?
C11 Si2 C1 Si1 -83.86(17) . . . . ?
C11 Si2 C1 C2 90.1(2) . . . . ?
C12 Si2 C1 Si1 154.11(13) . . . . ?
C12 Si2 C1 C2 -32.0(2) . . . . ?
C13 C2 C3 C4 -177.31(18) . . . . ?
C13 C2 C3 C19 1.7(3) . . . . ?
C13 C14 C15 C16 -0.4(4) . . . . ?
C14 C13 C18 C17 2.5(3) . . . . ?
C14 C15 C16 C17 1.4(4) . . . . ?
C15 C16 C17 C18 -0.5(4) . . . . ?
C16 C17 C18 C13 -1.5(4) . . . . ?
C18 C13 C14 C15 -1.5(3) . . . . ?
C19 C3 C4 Si1 178.12(15) . . . . ?
C19 C3 C4 Si3 -2.1(3) . . . . ?
C19 C20 C21 C22 -0.6(4) . . . . ?
C20 C19 C24 C23 -2.0(3) . . . . ?
C20 C21 C22 C23 -0.6(4) . . . . ?
C21 C22 C23 C24 0.5(4) . . . . ?
C22 C23 C24 C19 0.8(4) . . . . ?
C24 C19 C20 C21 1.8(4) . . . . ?
C25 Si3 C4 Si1 104.82(17) . . . . ?
C25 Si3 C4 C3 -74.9(2) . . . . ?
C26 Si3 C4 Si1 -132.52(16) . . . . ?
C26 Si3 C4 C3 47.7(2) . . . . ?
C27 Si3 C4 Si1 -13.90(18) . . . . ?
C27 Si3 C4 C3 166.3(2) . . . . ?
